data_7219588
loop_
_publ_author_name
'Jawaria, Rifat'
'Hussain, Mazhar'
'Shafiq, Zahid'
'Ahmad, Hafiz Badaruddin'
'Tahir, Muhammad Nawaz'
'Shad, Hazoor Ahmad'
'Naseer, Muhammad Moazzam'

_publ_section_title
;
 Robustness of thioamide dimer synthon, carbon bonding and
 thioamide--thioamide stacking in ferrocene-based thiosemicarbazones
;
_journal_issue 12
_journal_name_full CrystEngComm
_journal_page_first 2553
_journal_paper_doi 10.1039/C4CE02566K
_journal_volume 17
_journal_year 2015
_chemical_formula_iupac 'C20 H21 Fe N3 S'
_chemical_formula_moiety 'C20 H21 Fe N3 S'
_chemical_formula_sum 'C20 H21 Fe N3 S'
_chemical_formula_weight 391.31
_chemical_name_systematic
;
((1Z)-N-(benzylcarbamothioyl)ethanehydrazonoyl)ferrocene
;
_space_group_crystal_system triclinic
_space_group_IT_number 2
_space_group_name_Hall '-P 1'
_space_group_name_H-M_alt 'P -1'
_symmetry_space_group_name_Hall '-P 1'
_symmetry_space_group_name_H-M 'P -1'
_atom_sites_solution_hydrogens geom
_atom_sites_solution_primary direct
_atom_sites_solution_secondary difmap
_audit_creation_method SHELXL-97
_audit_update_record
;
2014-12-31 deposited with the CCDC.
2015-02-16 downloaded from the CCDC.
;
_cell_angle_alpha 81.736(3)
_cell_angle_beta 77.874(2)
_cell_angle_gamma 70.655(2)
_cell_formula_units_Z 2
_cell_length_a 7.0680(4)
_cell_length_b 10.3127(5)
_cell_length_c 14.2953(7)
_cell_measurement_reflns_used 3224
_cell_measurement_temperature 296(2)
_cell_measurement_theta_max 26.000
_cell_measurement_theta_min 1.462
_cell_volume 958.11(9)
_computing_cell_refinement 'SAINT (Bruker, 2007)'
_computing_data_collection 'APEX2 (Bruker, 2007)'
_computing_data_reduction 'SAINT (Bruker, 2007)'
_computing_molecular_graphics 'ORTEP-3 for Windows (Farrugia, 1997) and PLATON (Spek, 2009)'
_computing_publication_material
;
WinGX (Farrugia, 1999) and PLATON (Spek, 2009)
;
_computing_structure_refinement 'SHELXL97 (Sheldrick, 2008)'
_computing_structure_solution 'SHELXS97 (Sheldrick, 2008)'
_diffrn_ambient_temperature 296(2)
_diffrn_detector_area_resol_mean 8.00
_diffrn_measured_fraction_theta_full 0.995
_diffrn_measured_fraction_theta_max 0.995
_diffrn_measurement_device_type 'Bruker Kappa APEXII CCD'
_diffrn_measurement_method \w
_diffrn_radiation_monochromator graphite
_diffrn_radiation_source 'fine-focus sealed tube'
_diffrn_radiation_type MoK\a
_diffrn_radiation_wavelength 0.71073
_diffrn_reflns_av_R_equivalents 0.0269
_diffrn_reflns_av_unetI/netI 0.0252
_diffrn_reflns_limit_h_max 8
_diffrn_reflns_limit_h_min -8
_diffrn_reflns_limit_k_max 12
_diffrn_reflns_limit_k_min -12
_diffrn_reflns_limit_l_max 17
_diffrn_reflns_limit_l_min -17
_diffrn_reflns_number 14116
_diffrn_reflns_theta_full 26.00
_diffrn_reflns_theta_max 26.00
_diffrn_reflns_theta_min 1.462
_diffrn_standards_number 0
_exptl_absorpt_coefficient_mu 0.903
_exptl_absorpt_correction_T_max 0.820
_exptl_absorpt_correction_T_min 0.763
_exptl_absorpt_correction_type multi-scan
_exptl_absorpt_process_details '(SADABS; Bruker, 2005)'
_exptl_crystal_colour 'dark yellow'
_exptl_crystal_density_diffrn 1.356
_exptl_crystal_density_method 'not measured'
_exptl_crystal_description prism
_exptl_crystal_F_000 408
_exptl_crystal_size_max 0.32
_exptl_crystal_size_mid 0.25
_exptl_crystal_size_min 0.23
_refine_diff_density_max 0.207
_refine_diff_density_min -0.260
_refine_diff_density_rms 0.039
_refine_ls_extinction_method none
_refine_ls_goodness_of_fit_ref 1.032
_refine_ls_hydrogen_treatment constr
_refine_ls_matrix_type full
_refine_ls_number_parameters 227
_refine_ls_number_reflns 3744
_refine_ls_number_restraints 0
_refine_ls_restrained_S_all 1.032
_refine_ls_R_factor_all 0.0366
_refine_ls_R_factor_gt 0.0296
_refine_ls_shift/su_max 0.001
_refine_ls_shift/su_mean 0.000
_refine_ls_structure_factor_coef Fsqd
_refine_ls_weighting_details 'calc w=1/[\s^2^(Fo^2^)+(0.0357P)^2^+0.2810P] where P=(Fo^2^+2Fc^2^)/3'
_refine_ls_weighting_scheme calc
_refine_ls_wR_factor_gt 0.0745
_refine_ls_wR_factor_ref 0.0786
_reflns_number_gt 3224
_reflns_number_total 3744
_reflns_threshold_expression I>2\s(I)
_cod_data_source_file c4ce02566k2.cif
_cod_data_source_block I
_cod_depositor_comments 'Adding full bibliography for 7219588--7219592.cif.'
_cod_database_code 7219588
_shelx_space_group_comment
;
The symmetry employed for this shelxl refinement is uniquely defined
by the following loop, which should always be used as a source of
symmetry information in preference to the above space-group names.
They are only intended as comments.
;
_shelxl_version_number 2014/6

loop_
_space_group_symop_operation_xyz
'x, y, z'
'-x, -y, -z'

loop_
_atom_site_label
_atom_site_type_symbol
_atom_site_fract_x
_atom_site_fract_y
_atom_site_fract_z
_atom_site_U_iso_or_equiv
_atom_site_adp_type
_atom_site_occupancy
_atom_site_site_symmetry_order
_atom_site_calc_flag
_atom_site_refinement_flags_posn
_atom_site_refinement_flags_adp
Fe1 Fe 0.28373(4) 0.04153(3) 0.25480(2) 0.04186(10) Uani 1 1 d . .
S1 S 0.25089(8) 0.54457(5) 0.61447(4) 0.05592(16) Uani 1 1 d . .
N1 N 0.2818(2) 0.23309(14) 0.47804(10) 0.0360(3) Uani 1 1 d . .
N2 N 0.3315(2) 0.33731(14) 0.50856(10) 0.0381(3) Uani 1 1 d . .
H2A H 0.4464 0.3513 0.4856 0.046 Uiso 1 1 calc R U
N3 N 0.0217(2) 0.38631(15) 0.60673(10) 0.0419(4) Uani 1 1 d . .
H3A H 0.0111 0.3154 0.5857 0.050 Uiso 1 1 calc R U
C1 C 0.3153(6) 0.2097(3) 0.16664(17) 0.0893(10) Uani 1 1 d . .
H1 H 0.3591 0.2787 0.1815 0.107 Uiso 1 1 calc R U
C2 C 0.4402(6) 0.0887(3) 0.12518(17) 0.0943(10) Uani 1 1 d . .
H2 H 0.5812 0.0625 0.1080 0.113 Uiso 1 1 calc R U
C3 C 0.3142(7) 0.0142(3) 0.11435(16) 0.0970(11) Uani 1 1 d . .
H3 H 0.3570 -0.0704 0.0881 0.116 Uiso 1 1 calc R U
C4 C 0.1131(6) 0.0884(4) 0.1498(2) 0.1041(11) Uani 1 1 d . .
H4 H -0.0013 0.0618 0.1516 0.125 Uiso 1 1 calc R U
C5 C 0.1147(6) 0.2097(3) 0.1819(2) 0.0977(11) Uani 1 1 d . .
H5 H 0.0012 0.2784 0.2087 0.117 Uiso 1 1 calc R U
C6 C 0.4846(3) -0.07393(19) 0.34087(15) 0.0493(5) Uani 1 1 d . .
H6 H 0.6257 -0.0985 0.3249 0.059 Uiso 1 1 calc R U
C7 C 0.3620(4) -0.15004(19) 0.32522(15) 0.0552(5) Uani 1 1 d . .
H7 H 0.4086 -0.2339 0.2978 0.066 Uiso 1 1 calc R U
C8 C 0.1576(3) -0.0771(2) 0.35831(14) 0.0530(5) Uani 1 1 d . .
H8 H 0.0457 -0.1043 0.3560 0.064 Uiso 1 1 calc R U
C9 C 0.1501(3) 0.0448(2) 0.39587(12) 0.0420(4) Uani 1 1 d . .
H9 H 0.0329 0.1112 0.4224 0.050 Uiso 1 1 calc R U
C10 C 0.3530(3) 0.04789(17) 0.38584(12) 0.0364(4) Uani 1 1 d . .
C11 C 0.4143(3) 0.15543(17) 0.41661(13) 0.0378(4) Uani 1 1 d . .
C12 C 0.6214(3) 0.1661(3) 0.3772(2) 0.0713(7) Uani 1 1 d . .
H12A H 0.7018 0.0861 0.3437 0.107 Uiso 1 1 calc R U
H12B H 0.6851 0.1719 0.4288 0.107 Uiso 1 1 calc R U
H12C H 0.6108 0.2472 0.3336 0.107 Uiso 1 1 calc R U
C13 C 0.1943(3) 0.41671(17) 0.57563(12) 0.0371(4) Uani 1 1 d . .
C14 C -0.1506(3) 0.46369(19) 0.67354(13) 0.0450(4) Uani 1 1 d . .
H14A H -0.2750 0.4722 0.6513 0.054 Uiso 1 1 calc R U
H14B H -0.1423 0.5559 0.6725 0.054 Uiso 1 1 calc R U
C15 C -0.1645(3) 0.40065(19) 0.77627(13) 0.0451(4) Uani 1 1 d . .
C16 C -0.3537(3) 0.4109(2) 0.83134(15) 0.0558(5) Uani 1 1 d . .
H16 H -0.4698 0.4518 0.8038 0.067 Uiso 1 1 calc R U
C17 C -0.3731(5) 0.3612(3) 0.92717(17) 0.0765(8) Uani 1 1 d . .
H17 H -0.5016 0.3694 0.9635 0.092 Uiso 1 1 calc R U
C18 C -0.2040(6) 0.3002(3) 0.96818(19) 0.0943(9) Uani 1 1 d . .
H18 H -0.2170 0.2668 1.0324 0.113 Uiso 1 1 calc R U
C19 C -0.0151(5) 0.2884(3) 0.9146(2) 0.0985(10) Uani 1 1 d . .
H19 H 0.1003 0.2473 0.9427 0.118 Uiso 1 1 calc R U
C20 C 0.0053(4) 0.3376(3) 0.81830(17) 0.0734(7) Uani 1 1 d . .
H20 H 0.1343 0.3278 0.7821 0.088 Uiso 1 1 calc R U

loop_
_atom_site_aniso_label
_atom_site_aniso_U_11
_atom_site_aniso_U_22
_atom_site_aniso_U_33
_atom_site_aniso_U_23
_atom_site_aniso_U_13
_atom_site_aniso_U_12
Fe1 0.05719(19) 0.03789(16) 0.03146(15) -0.00555(10) -0.00583(11) -0.01604(12)
S1 0.0580(3) 0.0532(3) 0.0647(3) -0.0264(3) 0.0035(3) -0.0276(3)
N1 0.0413(8) 0.0357(7) 0.0344(7) -0.0035(6) -0.0108(6) -0.0136(6)
N2 0.0384(8) 0.0377(8) 0.0413(8) -0.0090(6) -0.0054(6) -0.0147(6)
N3 0.0469(9) 0.0409(8) 0.0399(8) -0.0073(6) -0.0012(7) -0.0186(7)
C1 0.170(3) 0.0582(15) 0.0428(13) 0.0062(11) -0.0056(17) -0.0518(19)
C2 0.133(3) 0.092(2) 0.0457(14) -0.0048(13) 0.0254(15) -0.044(2)
C3 0.192(4) 0.0756(18) 0.0321(12) -0.0109(11) -0.0128(17) -0.054(2)
C4 0.143(3) 0.130(3) 0.0595(17) 0.0209(19) -0.057(2) -0.057(3)
C5 0.136(3) 0.077(2) 0.0538(15) 0.0102(14) -0.0289(18) 0.003(2)
C6 0.0494(11) 0.0378(10) 0.0604(12) -0.0115(9) -0.0147(9) -0.0070(8)
C7 0.0792(15) 0.0323(10) 0.0594(12) -0.0043(9) -0.0237(11) -0.0170(10)
C8 0.0691(14) 0.0543(12) 0.0498(11) 0.0015(9) -0.0148(10) -0.0377(11)
C9 0.0455(10) 0.0499(11) 0.0349(9) -0.0040(8) -0.0035(8) -0.0227(9)
C10 0.0403(9) 0.0344(9) 0.0354(9) -0.0029(7) -0.0088(7) -0.0114(7)
C11 0.0341(9) 0.0367(9) 0.0433(9) -0.0054(7) -0.0086(7) -0.0097(7)
C12 0.0437(12) 0.0739(15) 0.1041(19) -0.0475(14) 0.0106(12) -0.0262(11)
C13 0.0437(10) 0.0344(9) 0.0345(9) -0.0017(7) -0.0091(7) -0.0131(8)
C14 0.0423(10) 0.0440(10) 0.0441(10) -0.0016(8) -0.0024(8) -0.0113(8)
C15 0.0561(12) 0.0382(10) 0.0400(10) -0.0050(8) -0.0024(9) -0.0160(9)
C16 0.0629(13) 0.0515(12) 0.0521(12) -0.0114(9) 0.0043(10) -0.0225(10)
C17 0.096(2) 0.0790(17) 0.0537(14) -0.0150(12) 0.0187(14) -0.0417(15)
C18 0.130(3) 0.108(2) 0.0447(14) 0.0104(14) -0.0097(17) -0.047(2)
C19 0.108(2) 0.119(3) 0.0634(17) 0.0224(17) -0.0324(17) -0.029(2)
C20 0.0706(16) 0.0876(18) 0.0541(13) 0.0113(12) -0.0134(12) -0.0196(14)

loop_
_atom_type_symbol
_atom_type_description
_atom_type_scat_dispersion_real
_atom_type_scat_dispersion_imag
_atom_type_scat_source
C C 0.0033 0.0016 'International Tables Vol C Tables 4.2.6.8 and 6.1.1.4'
H H 0.0000 0.0000 'International Tables Vol C Tables 4.2.6.8 and 6.1.1.4'
N N 0.0061 0.0033 'International Tables Vol C Tables 4.2.6.8 and 6.1.1.4'
S S 0.1246 0.1234 'International Tables Vol C Tables 4.2.6.8 and 6.1.1.4'
Fe Fe 0.3463 0.8444 'International Tables Vol C Tables 4.2.6.8 and 6.1.1.4'

loop_
_geom_angle_atom_site_label_1
_geom_angle_atom_site_label_2
_geom_angle_atom_site_label_3
_geom_angle
C3 Fe1 C4 40.33(14)
C3 Fe1 C2 40.30(13)
C4 Fe1 C2 67.84(15)
C3 Fe1 C8 120.46(11)
C4 Fe1 C8 105.75(12)
C2 Fe1 C8 156.77(11)
C3 Fe1 C6 123.88(13)
C4 Fe1 C6 158.95(13)
C2 Fe1 C6 109.22(12)
C8 Fe1 C6 68.30(9)
C3 Fe1 C5 67.47(13)
C4 Fe1 C5 40.21(13)
C2 Fe1 C5 67.49(14)
C8 Fe1 C5 122.92(14)
C6 Fe1 C5 159.82(13)
C3 Fe1 C1 67.32(11)
C4 Fe1 C1 67.36(14)
C2 Fe1 C1 40.13(11)
C8 Fe1 C1 159.99(13)
C6 Fe1 C1 124.80(13)
C5 Fe1 C1 39.84(13)
C3 Fe1 C9 156.07(13)
C4 Fe1 C9 120.81(13)
C2 Fe1 C9 161.80(11)
C8 Fe1 C9 40.77(8)
C6 Fe1 C9 68.71(8)
C5 Fe1 C9 107.84(11)
C1 Fe1 C9 125.13(9)
C3 Fe1 C7 106.83(10)
C4 Fe1 C7 121.95(12)
C2 Fe1 C7 122.62(11)
C8 Fe1 C7 40.34(9)
C6 Fe1 C7 40.62(8)
C5 Fe1 C7 158.35(15)
C1 Fe1 C7 159.32(13)
C9 Fe1 C7 68.39(8)
C3 Fe1 C10 161.49(14)
C4 Fe1 C10 157.39(14)
C2 Fe1 C10 125.84(12)
C8 Fe1 C10 68.55(7)
C6 Fe1 C10 41.19(7)
C5 Fe1 C10 123.27(11)
C1 Fe1 C10 110.14(10)
C9 Fe1 C10 40.71(7)
C7 Fe1 C10 68.71(7)
C11 N1 N2 118.12(15)
C13 N2 N1 118.22(14)
C13 N2 H2A 120.9
N1 N2 H2A 120.9
C13 N3 C14 125.11(15)
C13 N3 H3A 117.4
C14 N3 H3A 117.4
C5 C1 C2 108.5(3)
C5 C1 Fe1 70.04(16)
C2 C1 Fe1 69.67(14)
C5 C1 H1 125.7
C2 C1 H1 125.7
Fe1 C1 H1 126.1
C1 C2 C3 107.4(3)
C1 C2 Fe1 70.20(14)
C3 C2 Fe1 69.56(15)
C1 C2 H2 126.3
C3 C2 H2 126.3
Fe1 C2 H2 125.5
C4 C3 C2 108.3(3)
C4 C3 Fe1 69.94(15)
C2 C3 Fe1 70.14(14)
C4 C3 H3 125.8
C2 C3 H3 125.8
Fe1 C3 H3 125.7
C3 C4 C5 107.7(3)
C3 C4 Fe1 69.73(17)
C5 C4 Fe1 70.31(17)
C3 C4 H4 126.2
C5 C4 H4 126.2
Fe1 C4 H4 125.4
C1 C5 C4 108.1(3)
C1 C5 Fe1 70.12(16)
C4 C5 Fe1 69.48(16)
C1 C5 H5 126.0
C4 C5 H5 126.0
Fe1 C5 H5 126.0
C7 C6 C10 108.06(18)
C7 C6 Fe1 69.89(11)
C10 C6 Fe1 69.91(10)
C7 C6 H6 126.0
C10 C6 H6 126.0
Fe1 C6 H6 125.8
C8 C7 C6 108.19(17)
C8 C7 Fe1 69.54(11)
C6 C7 Fe1 69.49(11)
C8 C7 H7 125.9
C6 C7 H7 125.9
Fe1 C7 H7 126.6
C7 C8 C9 108.63(18)
C7 C8 Fe1 70.12(12)
C9 C8 Fe1 69.88(10)
C7 C8 H8 125.7
C9 C8 H8 125.7
Fe1 C8 H8 125.9
C8 C9 C10 108.02(17)
C8 C9 Fe1 69.35(11)
C10 C9 Fe1 69.98(10)
C8 C9 H9 126.0
C10 C9 H9 126.0
Fe1 C9 H9 126.2
C9 C10 C6 107.09(16)
C9 C10 C11 125.94(15)
C6 C10 C11 126.97(16)
C9 C10 Fe1 69.30(10)
C6 C10 Fe1 68.89(10)
C11 C10 Fe1 127.23(12)
N1 C11 C10 115.92(15)
N1 C11 C12 124.93(17)
C10 C11 C12 119.15(15)
C11 C12 H12A 109.5
C11 C12 H12B 109.5
H12A C12 H12B 109.5
C11 C12 H12C 109.5
H12A C12 H12C 109.5
H12B C12 H12C 109.5
N3 C13 N2 116.16(15)
N3 C13 S1 124.51(13)
N2 C13 S1 119.33(13)
N3 C14 C15 114.75(15)
N3 C14 H14A 108.6
C15 C14 H14A 108.6
N3 C14 H14B 108.6
C15 C14 H14B 108.6
H14A C14 H14B 107.6
C20 C15 C16 118.4(2)
C20 C15 C14 122.28(18)
C16 C15 C14 119.27(19)
C15 C16 C17 121.0(2)
C15 C16 H16 119.5
C17 C16 H16 119.5
C18 C17 C16 120.1(2)
C18 C17 H17 120.0
C16 C17 H17 120.0
C17 C18 C19 119.9(3)
C17 C18 H18 120.1
C19 C18 H18 120.1
C18 C19 C20 120.3(3)
C18 C19 H19 119.8
C20 C19 H19 119.8
C15 C20 C19 120.4(3)
C15 C20 H20 119.8
C19 C20 H20 119.8

loop_
_geom_bond_atom_site_label_1
_geom_bond_atom_site_label_2
_geom_bond_distance
Fe1 C3 2.024(2)
Fe1 C4 2.027(3)
Fe1 C2 2.032(2)
Fe1 C8 2.032(2)
Fe1 C6 2.035(2)
Fe1 C5 2.038(3)
Fe1 C1 2.039(2)
Fe1 C9 2.0392(17)
Fe1 C7 2.0398(19)
Fe1 C10 2.0482(17)
S1 C13 1.6912(17)
N1 C11 1.284(2)
N1 N2 1.3854(19)
N2 C13 1.356(2)
N2 H2A 0.8600
N3 C13 1.330(2)
N3 C14 1.456(2)
N3 H3A 0.8600
C1 C5 1.389(5)
C1 C2 1.397(4)
C1 H1 0.9300
C2 C3 1.397(4)
C2 H2 0.9300
C3 C4 1.397(5)
C3 H3 0.9300
C4 C5 1.397(5)
C4 H4 0.9300
C5 H5 0.9300
C6 C7 1.414(3)
C6 C10 1.436(2)
C6 H6 0.9300
C7 C8 1.404(3)
C7 H7 0.9300
C8 C9 1.418(3)
C8 H8 0.9300
C9 C10 1.422(2)
C9 H9 0.9300
C10 C11 1.466(2)
C11 C12 1.488(3)
C12 H12A 0.9600
C12 H12B 0.9600
C12 H12C 0.9600
C14 C15 1.515(3)
C14 H14A 0.9700
C14 H14B 0.9700
C15 C20 1.378(3)
C15 C16 1.381(3)
C16 C17 1.387(3)
C16 H16 0.9300
C17 C18 1.363(4)
C17 H17 0.9300
C18 C19 1.369(4)
C18 H18 0.9300
C19 C20 1.392(3)
C19 H19 0.9300
C20 H20 0.9300

loop_
_geom_hbond_atom_site_label_D
_geom_hbond_atom_site_label_H
_geom_hbond_atom_site_label_A
_geom_hbond_distance_DH
_geom_hbond_distance_HA
_geom_hbond_distance_DA
_geom_hbond_angle_DHA
_geom_hbond_site_symmetry_A
N2 H2A S1 0.86 2.75 3.5878(16) 164.5 2_666
C12 H12C S1 0.96 2.88 3.415(2) 116.6 2_666

loop_
_geom_torsion_atom_site_label_1
_geom_torsion_atom_site_label_2
_geom_torsion_atom_site_label_3
_geom_torsion_atom_site_label_4
_geom_torsion
C11 N1 N2 C13 -177.99(15)
C5 C1 C2 C3 0.4(3)
Fe1 C1 C2 C3 59.86(18)
C5 C1 C2 Fe1 -59.48(19)
C1 C2 C3 C4 -0.5(3)
Fe1 C2 C3 C4 59.75(19)
C1 C2 C3 Fe1 -60.27(18)
C2 C3 C4 C5 0.5(3)
Fe1 C3 C4 C5 60.34(19)
C2 C3 C4 Fe1 -59.9(2)
C2 C1 C5 C4 -0.1(3)
Fe1 C1 C5 C4 -59.35(19)
C2 C1 C5 Fe1 59.25(19)
C3 C4 C5 C1 -0.2(3)
Fe1 C4 C5 C1 59.74(19)
C3 C4 C5 Fe1 -59.97(19)
C10 C6 C7 C8 0.8(2)
Fe1 C6 C7 C8 -58.95(14)
C10 C6 C7 Fe1 59.73(13)
C6 C7 C8 C9 -0.5(2)
Fe1 C7 C8 C9 -59.47(13)
C6 C7 C8 Fe1 58.92(14)
C7 C8 C9 C10 0.1(2)
Fe1 C8 C9 C10 -59.52(12)
C7 C8 C9 Fe1 59.61(14)
C8 C9 C10 C6 0.4(2)
Fe1 C9 C10 C6 -58.75(13)
C8 C9 C10 C11 -179.21(16)
Fe1 C9 C10 C11 121.67(17)
C8 C9 C10 Fe1 59.12(13)
C7 C6 C10 C9 -0.7(2)
Fe1 C6 C10 C9 59.01(12)
C7 C6 C10 C11 178.87(17)
Fe1 C6 C10 C11 -121.41(18)
C7 C6 C10 Fe1 -59.72(14)
N2 N1 C11 C10 -179.27(14)
N2 N1 C11 C12 1.8(3)
C9 C10 C11 N1 18.3(3)
C6 C10 C11 N1 -161.16(18)
Fe1 C10 C11 N1 108.50(17)
C9 C10 C11 C12 -162.6(2)
C6 C10 C11 C12 17.9(3)
Fe1 C10 C11 C12 -72.5(2)
C14 N3 C13 N2 -175.79(15)
C14 N3 C13 S1 4.6(3)
N1 N2 C13 N3 0.2(2)
N1 N2 C13 S1 179.89(11)
C13 N3 C14 C15 -100.4(2)
N3 C14 C15 C20 38.3(3)
N3 C14 C15 C16 -144.27(18)
C20 C15 C16 C17 1.1(3)
C14 C15 C16 C17 -176.5(2)
C15 C16 C17 C18 -0.4(4)
C16 C17 C18 C19 0.1(5)
C17 C18 C19 C20 -0.4(5)
C16 C15 C20 C19 -1.4(4)
C14 C15 C20 C19 176.1(3)
C18 C19 C20 C15 1.1(5)
